data_7032457
loop_
_publ_author_name
'Del \'Aguila-S\'anchez, Miguel A'
'Santos-Bastos, Neidemar M'
'Ramalho-Freitas, Maria C'
'Garc\'ia L\'opez, Jes\'us'
'Costa de Souza, Marcos'
'Camargos-Resende, Jackson A L'
'Casimiro, Mar\'ia'
'Alves-Romeiro, Gilberto'
'Iglesias, Mar\'ia Jos\'e'
'L\'opez Ortiz, Fernando'

_publ_section_title
;
 Synthetic, structural, NMR and catalytic studies of phosphinic
 amide-phosphoryl chalcogenides (chalcogen = O, S, Se) as mixed-donor
 bidentate ligands in zinc chemistry.
;
_journal_issue 37
_journal_name_full 'Dalton transactions (Cambridge, England : 2003)'
_journal_page_first 14079
_journal_page_last 14091
_journal_paper_doi 10.1039/c4dt01789g
_journal_volume 43
_journal_year 2014
_chemical_compound_source 'synthesis as described'
_chemical_formula_moiety 'C30 H33 Cl2 N1 O2 P2 Zn1'
_chemical_formula_sum 'C30 H33 Cl2 N O2 P2 Zn'
_chemical_formula_weight 637.78
_chemical_name_systematic
;
 ?
;
_space_group_IT_number 14
_symmetry_cell_setting monoclinic
_symmetry_Int_Tables_number 14
_symmetry_space_group_name_Hall '-P 2ybc'
_symmetry_space_group_name_H-M 'P 1 21/c 1'
_atom_sites_solution_hydrogens geom
_audit_creation_date 2013-12-10T22:51:09-00:00
_audit_creation_method 'WinGX routine CIF_UPDATE'
_cell_angle_alpha 90
_cell_angle_beta 91.666(3)
_cell_angle_gamma 90
_cell_formula_units_Z 4
_cell_length_a 10.7651(4)
_cell_length_b 15.5932(5)
_cell_length_c 17.9816(6)
_cell_measurement_reflns_used 3769
_cell_measurement_temperature 293(2)
_cell_measurement_theta_max 29.4913
_cell_measurement_theta_min 1.8887
_cell_measurement_wavelength 0.71073
_cell_volume 3017.16(18)
_computing_cell_refinement
;
        CrysAlisPro, Agilent Technologies,
        Version 1.171.35.15 (release 03-08-2011 CrysAlis171 .NET)
        (compiled Aug  3 2011,13:03:54)
;
_computing_data_collection
;
        CrysAlisPro, Agilent Technologies,
        Version 1.171.35.15 (release 03-08-2011 CrysAlis171 .NET)
        (compiled Aug  3 2011,13:03:54)
;
_computing_data_reduction
;
        CrysAlisPro, Agilent Technologies,
        Version 1.171.35.15 (release 03-08-2011 CrysAlis171 .NET)
        (compiled Aug  3 2011,13:03:54)
;
_computing_molecular_graphics 'Mercury(Macrae et al., 2006)'
_computing_publication_material 'WinGX publication routines (Farrugia, 1999)'
_computing_structure_refinement 'SHELXL-2013 (Sheldrick, 2013)'
_computing_structure_solution 'SUPERFLIP(Palatinus & Chapuis, 2007)'
_diffrn_ambient_temperature 293(2)
_diffrn_detector_area_resol_mean 10.4186
_diffrn_measured_fraction_theta_full 1
_diffrn_measured_fraction_theta_max 1
_diffrn_measurement_device_type 'Xcalibur, Atlas, Gemini ultra'
_diffrn_measurement_method '\w scans'
_diffrn_orient_matrix_UB_11 -0.0547252
_diffrn_orient_matrix_UB_12 0.025377
_diffrn_orient_matrix_UB_13 -0.0002164
_diffrn_orient_matrix_UB_21 0.0165074
_diffrn_orient_matrix_UB_22 0.0182532
_diffrn_orient_matrix_UB_23 -0.0344643
_diffrn_orient_matrix_UB_31 -0.0328654
_diffrn_orient_matrix_UB_32 -0.0330287
_diffrn_orient_matrix_UB_33 -0.0192111
_diffrn_radiation_monochromator graphite
_diffrn_radiation_probe x-ray
_diffrn_radiation_type MoK\a
_diffrn_radiation_wavelength 0.71073
_diffrn_reflns_av_R_equivalents 0.0458
_diffrn_reflns_av_unetI/netI 0.1466
_diffrn_reflns_Laue_measured_fraction_full 1
_diffrn_reflns_Laue_measured_fraction_max 1
_diffrn_reflns_limit_h_max 12
_diffrn_reflns_limit_h_min -8
_diffrn_reflns_limit_k_max 15
_diffrn_reflns_limit_k_min -18
_diffrn_reflns_limit_l_max 21
_diffrn_reflns_limit_l_min -21
_diffrn_reflns_number 12064
_diffrn_reflns_point_group_measured_fraction_full 1
_diffrn_reflns_point_group_measured_fraction_max 1
_diffrn_reflns_theta_full 25.242
_diffrn_reflns_theta_max 25.348
_diffrn_reflns_theta_min 1.893
_exptl_absorpt_coefficient_mu 1.125
_exptl_absorpt_correction_T_max 1
_exptl_absorpt_correction_T_min 0.88704
_exptl_absorpt_correction_type multi-scan
_exptl_absorpt_process_details
;
        CrysAlisPro, Agilent Technologies,
        Version 1.171.35.15 (release 03-08-2011 CrysAlis171 .NET)
        (compiled Aug  3 2011,13:03:54)
        Empirical absorption correction using spherical harmonics,
 implemented in SCALE3 ABSPACK scaling algorithm.
;
_exptl_crystal_colour colourless
_exptl_crystal_density_diffrn 1.404
_exptl_crystal_density_method 'not measured'
_exptl_crystal_description prism
_exptl_crystal_F_000 1320
_exptl_crystal_size_max 0.1287
_exptl_crystal_size_mid 0.0933
_exptl_crystal_size_min 0.0537
_refine_diff_density_max 0.631
_refine_diff_density_min -0.69
_refine_diff_density_rms 0.204
_refine_ls_extinction_method none
_refine_ls_goodness_of_fit_ref 1.106
_refine_ls_hydrogen_treatment constr
_refine_ls_matrix_type full
_refine_ls_number_parameters 343
_refine_ls_number_reflns 5516
_refine_ls_number_restraints 0
_refine_ls_restrained_S_all 1.106
_refine_ls_R_factor_all 0.0743
_refine_ls_R_factor_gt 0.0454
_refine_ls_shift/su_max 0
_refine_ls_shift/su_mean 0
_refine_ls_structure_factor_coef Fsqd
_refine_ls_weighting_details 'w=1/[\s^2^(Fo^2^)+(0.0604P)^2^] where P=(Fo^2^+2Fc^2^)/3'
_refine_ls_weighting_scheme calc
_refine_ls_wR_factor_gt 0.1061
_refine_ls_wR_factor_ref 0.1353
_reflns_number_gt 4050
_reflns_number_total 5516
_reflns_threshold_expression 'I > 2\s(I)'
_cod_duplicate_entry 7031813
_cod_data_source_file c4dt01789g2.cif
_cod_data_source_block n178
_cod_original_sg_symbol_H-M 'P 21/c'
_cod_original_formula_sum 'C30 H33 Cl2 N1 O2 P2 Zn1'
_cod_database_code 7032457

loop_
_symmetry_equiv_pos_as_xyz
'x, y, z'
'-x, y+1/2, -z+1/2'
'-x, -y, -z'
'x, -y-1/2, z-1/2'

loop_
_atom_site_label
_atom_site_type_symbol
_atom_site_fract_x
_atom_site_fract_y
_atom_site_fract_z
_atom_site_U_iso_or_equiv
_atom_site_adp_type
_atom_site_occupancy
_atom_site_calc_flag
Zn1 Zn 0.32202(4) 0.62850(3) 0.21985(2) 0.01964(16) Uani 1 d
Cl2 Cl 0.51917(11) 0.63631(7) 0.19112(7) 0.0377(3) Uani 1 d
Cl1 Cl 0.18955(12) 0.62448(7) 0.12336(6) 0.0366(3) Uani 1 d
P1 P 0.26950(9) 0.75979(6) 0.36741(5) 0.0162(2) Uani 1 d
P2 P 0.20089(10) 0.53831(6) 0.35739(5) 0.0174(2) Uani 1 d
O1 O 0.2777(2) 0.71593(17) 0.29372(14) 0.0206(6) Uani 1 d
O2 O 0.2819(2) 0.53625(16) 0.29064(13) 0.0207(6) Uani 1 d
N1 N 0.3727(3) 0.8355(2) 0.38547(17) 0.0187(7) Uani 1 d
C1 C 0.2901(3) 0.6831(2) 0.4439(2) 0.0177(9) Uani 1 d
C2 C 0.2681(4) 0.5937(3) 0.4389(2) 0.0190(9) Uani 1 d
C3 C 0.2868(4) 0.5437(3) 0.5023(2) 0.0286(10) Uani 1 d
H3 H 0.2722 0.485 0.4994 0.034 Uiso 1 calc
C4 C 0.3268(5) 0.5791(3) 0.5698(2) 0.0352(12) Uani 1 d
H4 H 0.3412 0.5441 0.611 0.042 Uiso 1 calc
C5 C 0.3448(4) 0.6659(3) 0.5750(2) 0.0322(11) Uani 1 d
H5 H 0.3688 0.6905 0.6203 0.039 Uiso 1 calc
C6 C 0.3270(4) 0.7170(3) 0.5126(2) 0.0231(9) Uani 1 d
H6 H 0.34 0.7758 0.5168 0.028 Uiso 1 calc
C7 C 0.1749(4) 0.4278(2) 0.3815(2) 0.0205(9) Uani 1 d
C8 C 0.2742(4) 0.3710(3) 0.3776(2) 0.0289(10) Uani 1 d
H8 H 0.3533 0.3915 0.368 0.035 Uiso 1 calc
C9 C 0.2554(5) 0.2838(3) 0.3880(3) 0.0415(13) Uani 1 d
H9 H 0.3218 0.2458 0.386 0.05 Uiso 1 calc
C10 C 0.1374(6) 0.2539(3) 0.4013(3) 0.0458(15) Uani 1 d
H10 H 0.125 0.1954 0.4079 0.055 Uiso 1 calc
C11 C 0.0379(5) 0.3090(3) 0.4051(2) 0.0391(12) Uani 1 d
H11 H -0.0412 0.2879 0.4137 0.047 Uiso 1 calc
C12 C 0.0567(4) 0.3965(3) 0.3958(2) 0.0277(10) Uani 1 d
H12 H -0.0098 0.4342 0.3992 0.033 Uiso 1 calc
C13 C 0.0493(4) 0.5842(2) 0.3429(2) 0.0183(9) Uani 1 d
C14 C -0.0164(4) 0.6160(2) 0.4022(2) 0.0245(10) Uani 1 d
H14 H 0.022 0.6195 0.4491 0.029 Uiso 1 calc
C15 C -0.1391(4) 0.6425(3) 0.3922(3) 0.0315(11) Uani 1 d
H15 H -0.1826 0.6636 0.4322 0.038 Uiso 1 calc
C16 C -0.1955(4) 0.6373(3) 0.3229(3) 0.0352(12) Uani 1 d
H16 H -0.278 0.654 0.316 0.042 Uiso 1 calc
C17 C -0.1303(4) 0.6074(3) 0.2632(3) 0.0319(11) Uani 1 d
H17 H -0.1686 0.6058 0.2162 0.038 Uiso 1 calc
C18 C -0.0082(4) 0.5797(3) 0.2724(2) 0.0266(10) Uani 1 d
H18 H 0.0346 0.5584 0.2322 0.032 Uiso 1 calc
C19 C 0.1185(4) 0.8072(2) 0.3736(2) 0.0167(9) Uani 1 d
C20 C 0.0439(4) 0.8133(2) 0.3096(2) 0.0208(9) Uani 1 d
H20 H 0.0694 0.7888 0.2655 0.025 Uiso 1 calc
C21 C -0.0682(4) 0.8559(3) 0.3115(2) 0.0286(10) Uani 1 d
H21 H -0.1175 0.8603 0.2683 0.034 Uiso 1 calc
C22 C -0.1081(4) 0.8923(3) 0.3766(3) 0.0287(10) Uani 1 d
H22 H -0.1826 0.9224 0.377 0.034 Uiso 1 calc
C23 C -0.0364(4) 0.8835(3) 0.4416(2) 0.0282(10) Uani 1 d
H23 H -0.0639 0.9063 0.4859 0.034 Uiso 1 calc
C24 C 0.0756(4) 0.8409(3) 0.4401(2) 0.0211(9) Uani 1 d
H24 H 0.1231 0.8345 0.4838 0.025 Uiso 1 calc
C25 C 0.5056(4) 0.8085(3) 0.3959(3) 0.0310(11) Uani 1 d
H25 H 0.506 0.7476 0.4093 0.037 Uiso 1 calc
C26 C 0.5672(4) 0.8574(3) 0.4603(3) 0.0456(14) Uani 1 d
H26A H 0.5179 0.8519 0.5037 0.068 Uiso 1 calc
H26B H 0.574 0.9169 0.4473 0.068 Uiso 1 calc
H26C H 0.6486 0.8344 0.4706 0.068 Uiso 1 calc
C27 C 0.5780(4) 0.8180(3) 0.3251(3) 0.0400(12) Uani 1 d
H27A H 0.5354 0.7882 0.2852 0.06 Uiso 1 calc
H27B H 0.6596 0.7942 0.3326 0.06 Uiso 1 calc
H27C H 0.5847 0.8777 0.3126 0.06 Uiso 1 calc
C28 C 0.3587(4) 0.9257(2) 0.3570(2) 0.0204(9) Uani 1 d
H28 H 0.4423 0.9506 0.361 0.025 Uiso 1 calc
C29 C 0.3221(4) 0.9301(3) 0.2744(2) 0.0284(10) Uani 1 d
H29A H 0.3738 0.892 0.2471 0.043 Uiso 1 calc
H29B H 0.3326 0.9877 0.2568 0.043 Uiso 1 calc
H29C H 0.2367 0.9134 0.2675 0.043 Uiso 1 calc
C30 C 0.2784(4) 0.9825(3) 0.4049(2) 0.0310(11) Uani 1 d
H30A H 0.305 0.9771 0.4562 0.046 Uiso 1 calc
H30B H 0.1931 0.965 0.3994 0.046 Uiso 1 calc
H30C H 0.2863 1.0411 0.3895 0.046 Uiso 1 calc

loop_
_atom_site_aniso_label
_atom_site_aniso_U_11
_atom_site_aniso_U_22
_atom_site_aniso_U_33
_atom_site_aniso_U_23
_atom_site_aniso_U_13
_atom_site_aniso_U_12
Zn1 0.0262(3) 0.0183(3) 0.0146(3) -0.00002(19) 0.00425(19) -0.0001(2)
Cl2 0.0301(6) 0.0371(7) 0.0469(7) -0.0018(6) 0.0176(5) 0.0020(5)
Cl1 0.0525(8) 0.0384(7) 0.0184(5) 0.0071(5) -0.0086(5) -0.0131(6)
P1 0.0195(6) 0.0147(5) 0.0143(5) -0.0004(4) -0.0007(4) -0.0002(4)
P2 0.0234(6) 0.0152(5) 0.0136(5) 0.0008(4) 0.0008(4) -0.0007(4)
O1 0.0277(16) 0.0187(14) 0.0154(14) -0.0017(11) 0.0014(12) 0.0002(12)
O2 0.0271(16) 0.0189(14) 0.0164(14) 0.0030(12) 0.0059(12) 0.0031(12)
N1 0.0170(18) 0.0169(17) 0.0219(18) 0.0015(15) -0.0034(14) -0.0006(14)
C1 0.016(2) 0.020(2) 0.017(2) 0.0014(17) -0.0001(16) 0.0028(17)
C2 0.023(2) 0.019(2) 0.016(2) -0.0011(17) 0.0003(17) -0.0012(18)
C3 0.044(3) 0.021(2) 0.021(2) 0.0023(19) -0.003(2) -0.005(2)
C4 0.061(3) 0.030(3) 0.014(2) 0.0042(19) -0.012(2) 0.001(2)
C5 0.052(3) 0.028(2) 0.016(2) -0.0047(19) -0.009(2) 0.001(2)
C6 0.027(2) 0.020(2) 0.021(2) -0.0031(18) -0.0021(18) -0.0005(18)
C7 0.033(3) 0.018(2) 0.0103(19) -0.0018(16) 0.0014(17) -0.0007(19)
C8 0.035(3) 0.028(2) 0.024(2) 0.0001(19) 0.003(2) 0.002(2)
C9 0.066(4) 0.028(3) 0.031(3) 0.005(2) 0.011(3) 0.011(3)
C10 0.093(5) 0.014(2) 0.031(3) -0.001(2) 0.017(3) -0.002(3)
C11 0.061(4) 0.031(3) 0.026(3) 0.000(2) 0.012(2) -0.017(3)
C12 0.042(3) 0.023(2) 0.019(2) 0.0004(19) 0.006(2) -0.003(2)
C13 0.024(2) 0.014(2) 0.017(2) 0.0026(17) 0.0000(17) -0.0027(17)
C14 0.029(2) 0.021(2) 0.024(2) -0.0011(18) 0.0001(19) -0.0014(18)
C15 0.028(3) 0.023(2) 0.043(3) -0.003(2) 0.009(2) 0.001(2)
C16 0.025(3) 0.023(2) 0.057(3) 0.000(2) -0.004(2) -0.001(2)
C17 0.031(3) 0.026(2) 0.037(3) 0.007(2) -0.014(2) -0.010(2)
C18 0.033(3) 0.024(2) 0.023(2) -0.0003(19) -0.0008(19) -0.009(2)
C19 0.020(2) 0.0124(19) 0.017(2) 0.0012(16) -0.0026(17) -0.0015(16)
C20 0.024(2) 0.020(2) 0.019(2) 0.0026(17) 0.0014(17) -0.0035(18)
C21 0.026(2) 0.031(3) 0.029(2) 0.009(2) -0.004(2) -0.001(2)
C22 0.019(2) 0.023(2) 0.044(3) 0.008(2) 0.005(2) 0.0018(18)
C23 0.030(3) 0.024(2) 0.031(2) -0.0039(19) 0.009(2) -0.001(2)
C24 0.025(2) 0.022(2) 0.017(2) 0.0020(18) 0.0012(17) 0.0012(18)
C25 0.023(2) 0.025(2) 0.044(3) 0.006(2) -0.007(2) -0.0011(19)
C26 0.027(3) 0.061(4) 0.048(3) 0.010(3) -0.016(2) -0.012(2)
C27 0.022(3) 0.037(3) 0.061(3) -0.010(3) 0.004(2) 0.002(2)
C28 0.024(2) 0.016(2) 0.021(2) 0.0019(17) 0.0030(18) -0.0042(17)
C29 0.038(3) 0.025(2) 0.022(2) 0.0046(19) 0.000(2) 0.000(2)
C30 0.038(3) 0.021(2) 0.035(3) -0.002(2) 0.009(2) -0.001(2)

loop_
_atom_type_symbol
_atom_type_description
_atom_type_scat_dispersion_real
_atom_type_scat_dispersion_imag
_atom_type_scat_source
C C 0.0033 0.0016 'International Tables Vol C Tables 4.2.6.8 and 6.1.1.4'
H H 0 0 'International Tables Vol C Tables 4.2.6.8 and 6.1.1.4'
N N 0.0061 0.0033 'International Tables Vol C Tables 4.2.6.8 and 6.1.1.4'
O O 0.0106 0.006 'International Tables Vol C Tables 4.2.6.8 and 6.1.1.4'
P P 0.1023 0.0942 'International Tables Vol C Tables 4.2.6.8 and 6.1.1.4'
Cl Cl 0.1484 0.1585 'International Tables Vol C Tables 4.2.6.8 and 6.1.1.4'
Zn Zn 0.2839 1.4301 'International Tables Vol C Tables 4.2.6.8 and 6.1.1.4'

loop_
_exptl_crystal_face_index_h
_exptl_crystal_face_index_k
_exptl_crystal_face_index_l
_exptl_crystal_face_perp_dist
1 0 0 0.0269
-1 0 0 0.0269
0 -1 1 0.04
0 1 -1 0.0533
0 1 1 0.0701
0 -1 -1 0.043
1 2 0 0.06
-1 -2 0 0.0394

loop_
_geom_angle_atom_site_label_1
_geom_angle_atom_site_label_2
_geom_angle_atom_site_label_3
_geom_angle
O1 Zn1 O2 90.44(11)
O1 Zn1 Cl2 111.93(9)
O2 Zn1 Cl2 114.92(9)
O1 Zn1 Cl1 112.62(8)
O2 Zn1 Cl1 109.65(8)
Cl2 Zn1 Cl1 114.88(5)
O1 P1 N1 116.47(17)
O1 P1 C19 108.69(16)
N1 P1 C19 107.45(17)
O1 P1 C1 110.98(16)
N1 P1 C1 104.68(16)
C19 P1 C1 108.24(18)
O2 P2 C13 116.02(16)
O2 P2 C7 105.62(17)
C13 P2 C7 105.66(19)
O2 P2 C2 115.07(17)
C13 P2 C2 105.31(18)
C7 P2 C2 108.63(17)
P1 O1 Zn1 159.14(17)
P2 O2 Zn1 129.85(16)
C25 N1 C28 113.0(3)
C25 N1 P1 117.3(3)
C28 N1 P1 123.0(2)
C6 C1 C2 118.3(3)
C6 C1 P1 116.4(3)
C2 C1 P1 125.3(3)
C3 C2 C1 118.6(3)
C3 C2 P2 115.8(3)
C1 C2 P2 125.2(3)
C4 C3 C2 121.8(4)
C4 C3 H3 119.1
C2 C3 H3 119.1
C5 C4 C3 119.4(4)
C5 C4 H4 120.3
C3 C4 H4 120.3
C4 C5 C6 119.8(4)
C4 C5 H5 120.1
C6 C5 H5 120.1
C5 C6 C1 122.0(4)
C5 C6 H6 119
C1 C6 H6 119
C8 C7 C12 119.6(4)
C8 C7 P2 118.2(3)
C12 C7 P2 121.9(3)
C9 C8 C7 120.0(4)
C9 C8 H8 120
C7 C8 H8 120
C10 C9 C8 119.6(5)
C10 C9 H9 120.2
C8 C9 H9 120.2
C11 C10 C9 121.2(4)
C11 C10 H10 119.4
C9 C10 H10 119.4
C10 C11 C12 119.4(5)
C10 C11 H11 120.3
C12 C11 H11 120.3
C11 C12 C7 120.2(4)
C11 C12 H12 119.9
C7 C12 H12 119.9
C14 C13 C18 119.5(4)
C14 C13 P2 120.8(3)
C18 C13 P2 119.3(3)
C13 C14 C15 120.6(4)
C13 C14 H14 119.7
C15 C14 H14 119.7
C16 C15 C14 119.5(4)
C16 C15 H15 120.2
C14 C15 H15 120.2
C15 C16 C17 120.2(4)
C15 C16 H16 119.9
C17 C16 H16 119.9
C16 C17 C18 120.9(4)
C16 C17 H17 119.5
C18 C17 H17 119.5
C17 C18 C13 119.1(4)
C17 C18 H18 120.5
C13 C18 H18 120.5
C20 C19 C24 119.1(4)
C20 C19 P1 118.8(3)
C24 C19 P1 122.1(3)
C21 C20 C19 120.0(4)
C21 C20 H20 120
C19 C20 H20 120
C20 C21 C22 120.8(4)
C20 C21 H21 119.6
C22 C21 H21 119.6
C21 C22 C23 119.6(4)
C21 C22 H22 120.2
C23 C22 H22 120.2
C24 C23 C22 119.9(4)
C24 C23 H23 120.1
C22 C23 H23 120.1
C23 C24 C19 120.6(4)
C23 C24 H24 119.7
C19 C24 H24 119.7
N1 C25 C27 112.2(3)
N1 C25 C26 110.4(4)
C27 C25 C26 111.5(4)
N1 C25 H25 107.5
C27 C25 H25 107.5
C26 C25 H25 107.5
C25 C26 H26A 109.5
C25 C26 H26B 109.5
H26A C26 H26B 109.5
C25 C26 H26C 109.5
H26A C26 H26C 109.5
H26B C26 H26C 109.5
C25 C27 H27A 109.5
C25 C27 H27B 109.5
H27A C27 H27B 109.5
C25 C27 H27C 109.5
H27A C27 H27C 109.5
H27B C27 H27C 109.5
N1 C28 C30 113.9(3)
N1 C28 C29 113.2(3)
C30 C28 C29 112.9(3)
N1 C28 H28 105.3
C30 C28 H28 105.3
C29 C28 H28 105.3
C28 C29 H29A 109.5
C28 C29 H29B 109.5
H29A C29 H29B 109.5
C28 C29 H29C 109.5
H29A C29 H29C 109.5
H29B C29 H29C 109.5
C28 C30 H30A 109.5
C28 C30 H30B 109.5
H30A C30 H30B 109.5
C28 C30 H30C 109.5
H30A C30 H30C 109.5
H30B C30 H30C 109.5

loop_
_geom_bond_atom_site_label_1
_geom_bond_atom_site_label_2
_geom_bond_distance
Zn1 O1 1.972(3)
Zn1 O2 1.977(3)
Zn1 Cl2 2.2023(13)
Zn1 Cl1 2.2146(11)
P1 O1 1.496(3)
P1 N1 1.647(3)
P1 C19 1.792(4)
P1 C1 1.832(4)
P2 O2 1.504(3)
P2 C13 1.794(4)
P2 C7 1.800(4)
P2 C2 1.832(4)
N1 C25 1.498(5)
N1 C28 1.502(5)
C1 C6 1.390(5)
C1 C2 1.416(5)
C2 C3 1.391(5)
C3 C4 1.390(5)
C3 H3 0.93
C4 C5 1.371(6)
C4 H4 0.93
C5 C6 1.384(6)
C5 H5 0.93
C6 H6 0.93
C7 C8 1.392(6)
C7 C12 1.395(6)
C8 C9 1.388(6)
C8 H8 0.93
C9 C10 1.380(7)
C9 H9 0.93
C10 C11 1.377(7)
C10 H10 0.93
C11 C12 1.390(6)
C11 H11 0.93
C12 H12 0.93
C13 C14 1.388(6)
C13 C18 1.396(5)
C14 C15 1.391(6)
C14 H14 0.93
C15 C16 1.374(6)
C15 H15 0.93
C16 C17 1.380(7)
C16 H16 0.93
C17 C18 1.388(6)
C17 H17 0.93
C18 H18 0.93
C19 C20 1.387(5)
C19 C24 1.398(5)
C20 C21 1.378(6)
C20 H20 0.93
C21 C22 1.381(6)
C21 H21 0.93
C22 C23 1.388(6)
C22 H22 0.93
C23 C24 1.377(6)
C23 H23 0.93
C24 H24 0.93
C25 C27 1.521(6)
C25 C26 1.523(6)
C25 H25 0.98
C26 H26A 0.96
C26 H26B 0.96
C26 H26C 0.96
C27 H27A 0.96
C27 H27B 0.96
C27 H27C 0.96
C28 C30 1.523(6)
C28 C29 1.527(5)
C28 H28 0.98
C29 H29A 0.96
C29 H29B 0.96
C29 H29C 0.96
C30 H30A 0.96
C30 H30B 0.96
C30 H30C 0.96

loop_
_geom_hbond_atom_site_label_D
_geom_hbond_atom_site_label_H
_geom_hbond_atom_site_label_A
_geom_hbond_distance_DH
_geom_hbond_distance_HA
_geom_hbond_distance_DA
_geom_hbond_angle_DHA
_geom_hbond_site_symmetry_A
C18 H18 Cl1 0.93 2.8 3.541(5) 136.9 .
C24 H24 Cl1 0.93 2.67 3.524(4) 153.5 4_576
C27 H27A Cl2 0.96 2.91 3.761(5) 147.9 .
C29 H29B Cl2 0.96 2.95 3.685(4) 134.3 2_655
C30 H30C Cl2 0.96 2.98 3.702(5) 133.3 2_655
C6 H6 Cl1 0.93 2.98 3.526(4) 118.8 4_576
C18 H18 Cl1 0.93 2.8 3.541(5) 136.9 .
C24 H24 Cl1 0.93 2.67 3.524(4) 153.5 4_576
C27 H27A Cl2 0.96 2.91 3.761(5) 147.9 .
C29 H29B Cl2 0.96 2.95 3.685(4) 134.3 2_655
C30 H30C Cl2 0.96 2.98 3.702(5) 133.3 2_655

loop_
_geom_torsion_atom_site_label_1
_geom_torsion_atom_site_label_2
_geom_torsion_atom_site_label_3
_geom_torsion_atom_site_label_4
_geom_torsion
N1 P1 O1 Zn1 96.7(5)
C19 P1 O1 Zn1 -141.8(5)
C1 P1 O1 Zn1 -22.9(6)
C13 P2 O2 Zn1 49.3(3)
C7 P2 O2 Zn1 165.9(2)
C2 P2 O2 Zn1 -74.3(2)
O1 P1 N1 C25 -67.6(3)
C19 P1 N1 C25 170.3(3)
C1 P1 N1 C25 55.3(3)
O1 P1 N1 C28 81.7(3)
C19 P1 N1 C28 -40.4(3)
C1 P1 N1 C28 -155.3(3)
O1 P1 C1 C6 158.6(3)
N1 P1 C1 C6 32.2(4)
C19 P1 C1 C6 -82.2(3)
O1 P1 C1 C2 -23.4(4)
N1 P1 C1 C2 -149.8(3)
C19 P1 C1 C2 95.8(4)
C6 C1 C2 C3 -1.4(6)
P1 C1 C2 C3 -179.4(3)
C6 C1 C2 P2 172.0(3)
P1 C1 C2 P2 -6.0(5)
O2 P2 C2 C3 -118.1(3)
C13 P2 C2 C3 112.9(3)
C7 P2 C2 C3 0.1(4)
O2 P2 C2 C1 68.4(4)
C13 P2 C2 C1 -60.7(4)
C7 P2 C2 C1 -173.5(3)
C1 C2 C3 C4 -0.2(7)
P2 C2 C3 C4 -174.2(4)
C2 C3 C4 C5 2.0(7)
C3 C4 C5 C6 -2.1(7)
C4 C5 C6 C1 0.5(7)
C2 C1 C6 C5 1.3(6)
P1 C1 C6 C5 179.5(3)
O2 P2 C7 C8 40.6(3)
C13 P2 C7 C8 164.0(3)
C2 P2 C7 C8 -83.4(3)
O2 P2 C7 C12 -132.4(3)
C13 P2 C7 C12 -8.9(4)
C2 P2 C7 C12 103.7(3)
C12 C7 C8 C9 -0.1(6)
P2 C7 C8 C9 -173.2(3)
C7 C8 C9 C10 0.7(7)
C8 C9 C10 C11 -0.5(7)
C9 C10 C11 C12 -0.5(7)
C10 C11 C12 C7 1.2(6)
C8 C7 C12 C11 -0.9(6)
P2 C7 C12 C11 172.0(3)
O2 P2 C13 C14 -158.1(3)
C7 P2 C13 C14 85.3(3)
C2 P2 C13 C14 -29.6(4)
O2 P2 C13 C18 28.7(4)
C7 P2 C13 C18 -87.9(3)
C2 P2 C13 C18 157.2(3)
C18 C13 C14 C15 0.6(6)
P2 C13 C14 C15 -172.6(3)
C13 C14 C15 C16 -0.1(6)
C14 C15 C16 C17 -1.1(7)
C15 C16 C17 C18 1.9(7)
C16 C17 C18 C13 -1.4(6)
C14 C13 C18 C17 0.2(6)
P2 C13 C18 C17 173.5(3)
O1 P1 C19 C20 -12.8(4)
N1 P1 C19 C20 114.0(3)
C1 P1 C19 C20 -133.4(3)
O1 P1 C19 C24 169.6(3)
N1 P1 C19 C24 -63.5(4)
C1 P1 C19 C24 49.0(4)
C24 C19 C20 C21 3.1(6)
P1 C19 C20 C21 -174.5(3)
C19 C20 C21 C22 -0.5(6)
C20 C21 C22 C23 -2.0(6)
C21 C22 C23 C24 1.9(6)
C22 C23 C24 C19 0.7(6)
C20 C19 C24 C23 -3.2(6)
P1 C19 C24 C23 174.3(3)
C28 N1 C25 C27 -56.0(4)
P1 N1 C25 C27 96.3(4)
C28 N1 C25 C26 69.0(4)
P1 N1 C25 C26 -138.7(3)
C25 N1 C28 C30 -125.6(4)
P1 N1 C28 C30 83.8(4)
C25 N1 C28 C29 103.7(4)
P1 N1 C28 C29 -46.9(4)
